data_7113737
loop_
_publ_author_name
'Haldar, Debasish'
'Banerjee, Arijit'
'Drew, Michael G. B.'
'Das, Apurba Kumar'
'Banerjee, Arindam'

_publ_section_title
;
 First crystallographic signature of an acyclic peptide nanorod: molecular
 mechanism of nanorod formation by a self-assembled tetrapeptide
;
_journal_coden_ASTM CHCOFS
_journal_issue 12
_journal_name_full
;
 Chemical Communications (Cambridge, United Kingdom)
;
_journal_page_first 1406
_journal_page_last 1407
_journal_paper_doi 10.1039/b302472p
_journal_year 2003
_chemical_formula_sum 'C22 H40 N4 O7'
_chemical_formula_weight 472.58
_space_group_IT_number 19
_symmetry_cell_setting orthorhombic
_symmetry_space_group_name_Hall 'P 2ac 2ab'
_symmetry_space_group_name_H-M 'P 21 21 21'
_atom_sites_solution_hydrogens geom
_atom_sites_solution_primary direct
_atom_sites_solution_secondary difmap
_audit_creation_method SHELXL-97
_cell_angle_alpha 90.00
_cell_angle_beta 90.00
_cell_angle_gamma 90.00
_cell_formula_units_Z 4
_cell_length_a 9.167(15)
_cell_length_b 15.61(2)
_cell_length_c 19.07(3)
_cell_measurement_temperature 293(2)
_cell_volume 2729(7)
_computing_cell_refinement XDS
_computing_data_collection 'XDS (Kabsch, 1991)'
_computing_data_reduction XDS
_computing_molecular_graphics PLATON(Spek,1994)
_computing_structure_refinement 'SHELXL-93 (Sheldrick, 1993)'
_computing_structure_solution 'SHELXS-86 (Sheldrick, 1990)'
_diffrn_ambient_temperature 293(2)
_diffrn_measurement_device 'Marresearch Image Plate'
_diffrn_measurement_method '95 frames at 2^o intervals, counting time 2 min.'
_diffrn_radiation_monochromator graphite
_diffrn_radiation_source 'fine-focus sealed tube'
_diffrn_radiation_type MoK\a
_diffrn_radiation_wavelength 0.71073
_diffrn_reflns_av_R_equivalents 0.0342
_diffrn_reflns_av_sigmaI/netI 0.0677
_diffrn_reflns_limit_h_max 11
_diffrn_reflns_limit_h_min 0
_diffrn_reflns_limit_k_max 17
_diffrn_reflns_limit_k_min -17
_diffrn_reflns_limit_l_max 23
_diffrn_reflns_limit_l_min -23
_diffrn_reflns_number 8809
_diffrn_reflns_theta_max 26.01
_diffrn_reflns_theta_min 2.58
_exptl_absorpt_coefficient_mu 0.086
_exptl_absorpt_correction_type none
_exptl_crystal_colour white
_exptl_crystal_density_diffrn 1.150
_exptl_crystal_density_method 'not measured'
_exptl_crystal_description needle
_exptl_crystal_F_000 1024
_exptl_crystal_size_max 0.30
_exptl_crystal_size_mid 0.10
_exptl_crystal_size_min 0.08
_refine_diff_density_max 0.190
_refine_diff_density_min -0.212
_refine_diff_density_rms 0.044
_refine_ls_abs_structure_details 'Flack H D (1983), Acta Cryst. A39, 876-881'
_refine_ls_abs_structure_Flack 1(2)
_refine_ls_extinction_coef 0.011(2)
_refine_ls_extinction_expression Fc^*^=kFc[1+0.001xFc^2^\l^3^/sin(2\q)]^-1/4^
_refine_ls_extinction_method SHELXL
_refine_ls_goodness_of_fit_ref 0.948
_refine_ls_hydrogen_treatment mixed
_refine_ls_matrix_type full
_refine_ls_number_parameters 309
_refine_ls_number_reflns 4787
_refine_ls_number_restraints 0
_refine_ls_restrained_S_all 0.948
_refine_ls_R_factor_all 0.1414
_refine_ls_R_factor_gt 0.0662
_refine_ls_shift/su_max 0.013
_refine_ls_shift/su_mean 0.001
_refine_ls_structure_factor_coef Fsqd
_refine_ls_weighting_details 'w=1/[\s^2^(Fo^2^)+(0.1216P)^2^+0.0000P] where P=(Fo^2^+2Fc^2^)/3'
_refine_ls_weighting_scheme calc
_refine_ls_wR_factor_gt 0.1659
_refine_ls_wR_factor_ref 0.1974
_reflns_number_gt 2613
_reflns_number_total 4787
_reflns_threshold_expression >2sigma(I)
_cod_duplicate_entry 7103705
_cod_data_source_file b302472p.txt
_cod_data_source_block 1
_cod_depositor_comments
;
The following automatic conversions were performed:

'_refine_ls_weighting_scheme' value 'calc
w=1/[\s^2^(Fo^2^)+(0.1216P)^2^+0.0000P] where P=(Fo^2^+2Fc^2^)/3' was
changed to 'calc'. New tag '_refine_ls_weighting_details' was
created. The value of the new tag was set to
'w=1/[\s^2^(Fo^2^)+(0.1216P)^2^+0.0000P] where P=(Fo^2^+2Fc^2^)/3'.

Automatic conversion script
Id: cif_fix_values 3143 2015-03-26 13:38:13Z robertas 
;
_cod_original_sg_symbol_H-M P212121
_cod_database_code 7113737

loop_
_symmetry_equiv_pos_as_xyz
'x, y, z'
'-x, y+1/2, -z+1/2'
'x+1/2, -y+1/2, -z'
'-x+1/2, -y, z+1/2'

loop_
_atom_site_label
_atom_site_type_symbol
_atom_site_fract_x
_atom_site_fract_y
_atom_site_fract_z
_atom_site_U_iso_or_equiv
_atom_site_adp_type
_atom_site_occupancy
_atom_site_calc_flag
_atom_site_refinement_flags
C2 C 1.1837(7) 0.2733(3) 0.1053(3) 0.0765(16) Uani 1 d .
O1 O 1.2912(5) 0.3286(3) 0.1208(2) 0.0986(13) Uani 1 d .
C1 C 1.3401(11) 0.3290(6) 0.1919(4) 0.146(3) Uani 1 d .
H1A H 1.4062 0.3759 0.1989 0.175 Uiso 1 calc R
H1B H 1.3891 0.2761 0.2020 0.175 Uiso 1 calc R
H1C H 1.2578 0.3353 0.2227 0.175 Uiso 1 calc R
O2 O 1.1344(5) 0.2245(2) 0.1474(2) 0.1134(15) Uani 1 d .
C3 C 1.1369(8) 0.2831(3) 0.0304(3) 0.0926(18) Uani 1 d .
H3A H 1.0383 0.2614 0.0255 0.111 Uiso 1 calc R
H3B H 1.1999 0.2484 0.0011 0.111 Uiso 1 calc R
C4 C 1.1411(8) 0.3756(3) 0.0039(3) 0.0851(17) Uani 1 d .
H4A H 1.2383 0.3986 0.0108 0.102 Uiso 1 calc R
H4B H 1.1206 0.3761 -0.0460 0.102 Uiso 1 calc R
N5 N 1.0365(6) 0.4299(2) 0.0397(2) 0.0694(11) Uani 1 d .
H5 H 1.0651 0.4622 0.0736 0.083 Uiso 1 calc R
C6 C 0.8957(8) 0.4302(3) 0.0205(2) 0.0725(15) Uani 1 d .
O6 O 0.8507(6) 0.3868(2) -0.0302(2) 0.1043(14) Uani 1 d .
C7 C 0.7889(6) 0.4901(3) 0.0585(2) 0.0686(14) Uani 1 d .
C71 C 0.6381(7) 0.4480(4) 0.0619(3) 0.0972(18) Uani 1 d .
H71A H 0.6088 0.4308 0.0157 0.117 Uiso 1 calc R
H71B H 0.5687 0.4882 0.0803 0.117 Uiso 1 calc R
H71C H 0.6423 0.3987 0.0919 0.117 Uiso 1 calc R
C72 C 0.7782(8) 0.5713(3) 0.0137(3) 0.0890(18) Uani 1 d .
H72A H 0.7464 0.5565 -0.0327 0.107 Uiso 1 calc R
H72B H 0.8721 0.5983 0.0112 0.107 Uiso 1 calc R
H72C H 0.7093 0.6101 0.0345 0.107 Uiso 1 calc R
N8 N 0.8413(4) 0.5167(2) 0.12867(16) 0.0555(9) Uani 1 d .
H8 H 0.8625 0.5698 0.1347 0.067 Uiso 1 calc R
C9 C 0.8582(5) 0.4637(2) 0.1836(2) 0.0542(11) Uani 1 d .
O9 O 0.8439(4) 0.38477(16) 0.17902(14) 0.0674(9) Uani 1 d .
C10 C 0.8931(5) 0.5049(2) 0.2545(2) 0.0472(10) Uani 1 d .
H10 H 0.9563 0.4650 0.2800 0.057 Uiso 1 calc R
N11 N 0.9714(4) 0.58511(19) 0.24882(18) 0.0511(9) Uani 1 d .
H11 H 0.9341 0.6305 0.2670 0.061 Uiso 1 calc R
C100 C 0.7543(5) 0.5179(3) 0.2996(2) 0.0575(12) Uani 1 d .
H100 H 0.7850 0.5460 0.3432 0.069 Uiso 1 calc R
C12 C 1.1008(5) 0.5907(3) 0.2159(2) 0.0542(11) Uani 1 d .
O12 O 1.1585(4) 0.52879(17) 0.18643(16) 0.0662(9) Uani 1 d .
C13 C 1.1801(5) 0.6768(2) 0.2214(2) 0.0536(11) Uani 1 d .
C131 C 1.2457(6) 0.6814(3) 0.2958(3) 0.0744(15) Uani 1 d .
H13A H 1.3088 0.6332 0.3032 0.089 Uiso 1 calc R
H13B H 1.1685 0.6804 0.3298 0.089 Uiso 1 calc R
H13C H 1.3005 0.7334 0.3007 0.089 Uiso 1 calc R
C132 C 1.2981(6) 0.6834(3) 0.1649(3) 0.0771(15) Uani 1 d .
H13D H 1.3615 0.6346 0.1679 0.093 Uiso 1 calc R
H13E H 1.3538 0.7348 0.1720 0.093 Uiso 1 calc R
H13F H 1.2532 0.6850 0.1195 0.093 Uiso 1 calc R
N14 N 1.0749(4) 0.74749(19) 0.21500(18) 0.0521(9) Uani 1 d .
H14 H 1.0709 0.7855 0.2476 0.063 Uiso 1 calc R
C15 C 0.9844(5) 0.7546(2) 0.1595(2) 0.0529(11) Uani 1 d .
O15 O 0.9658(4) 0.69914(18) 0.11542(15) 0.0677(9) Uani 1 d .
O16 O 0.9173(4) 0.83300(17) 0.15963(14) 0.0616(9) Uani 1 d .
C17 C 0.8097(6) 0.8558(3) 0.1049(2) 0.0641(13) Uani 1 d .
C171 C 0.7693(8) 0.9490(3) 0.1252(3) 0.098(2) Uani 1 d .
H17A H 0.6885 0.9680 0.0972 0.117 Uiso 1 calc R
H17B H 0.8516 0.9858 0.1171 0.117 Uiso 1 calc R
H17C H 0.7430 0.9511 0.1739 0.117 Uiso 1 calc R
C172 C 0.8786(9) 0.8522(5) 0.0323(3) 0.114(2) Uani 1 d .
H17D H 0.8154 0.8796 -0.0010 0.137 Uiso 1 calc R
H17E H 0.8929 0.7935 0.0189 0.137 Uiso 1 calc R
H17F H 0.9710 0.8811 0.0331 0.137 Uiso 1 calc R
C173 C 0.6766(6) 0.7974(3) 0.1099(3) 0.0888(16) Uani 1 d .
H17G H 0.7059 0.7391 0.1022 0.107 Uiso 1 calc R
H17H H 0.6064 0.8137 0.0750 0.107 Uiso 1 calc R
H17I H 0.6338 0.8026 0.1556 0.107 Uiso 1 calc R
C101 C 0.6433(6) 0.5779(4) 0.2638(3) 0.0893(17) Uani 1 d .
H1A' H 0.6918 0.6294 0.2490 0.107 Uiso 1 calc R
H1B' H 0.5671 0.5921 0.2963 0.107 Uiso 1 calc R
H1C' H 0.6020 0.5496 0.2237 0.107 Uiso 1 calc R
C102 C 0.6851(7) 0.4325(3) 0.3202(3) 0.0801(15) Uani 1 d .
H2A H 0.6045 0.4427 0.3513 0.096 Uiso 1 calc R
H2B H 0.7563 0.3975 0.3435 0.096 Uiso 1 calc R
H2C H 0.6511 0.4036 0.2789 0.096 Uiso 1 calc R

loop_
_atom_site_aniso_label
_atom_site_aniso_U_11
_atom_site_aniso_U_22
_atom_site_aniso_U_33
_atom_site_aniso_U_23
_atom_site_aniso_U_13
_atom_site_aniso_U_12
C2 0.085(4) 0.045(3) 0.099(4) 0.012(2) 0.021(3) 0.015(3)
O1 0.123(4) 0.100(3) 0.073(2) 0.0172(19) 0.006(2) -0.017(3)
C1 0.155(8) 0.175(8) 0.107(6) 0.028(5) -0.020(6) -0.015(7)
O2 0.122(4) 0.081(3) 0.137(3) 0.047(2) 0.044(3) 0.011(2)
C3 0.125(5) 0.059(3) 0.094(4) -0.008(2) 0.010(4) 0.020(3)
C4 0.119(5) 0.063(3) 0.073(3) 0.009(2) 0.025(3) 0.016(3)
N5 0.087(3) 0.053(2) 0.069(3) -0.0050(16) -0.005(2) -0.003(2)
C6 0.108(5) 0.045(3) 0.065(3) -0.0054(19) -0.004(3) -0.005(3)
O6 0.146(4) 0.084(2) 0.083(2) -0.0348(18) -0.024(3) -0.002(3)
C7 0.092(4) 0.046(3) 0.069(3) -0.0079(19) -0.023(3) -0.003(2)
C71 0.096(5) 0.100(4) 0.095(4) -0.019(3) -0.021(4) -0.004(4)
C72 0.134(5) 0.071(3) 0.062(3) -0.007(2) -0.033(3) 0.016(3)
N8 0.075(3) 0.0377(17) 0.0539(19) -0.0003(14) -0.0049(19) 0.0015(16)
C9 0.066(3) 0.035(2) 0.062(3) -0.0051(16) 0.003(2) -0.0048(18)
O9 0.100(3) 0.0375(18) 0.0647(18) -0.0058(11) -0.0035(18) -0.0061(15)
C10 0.052(3) 0.041(2) 0.048(2) -0.0012(15) -0.003(2) 0.0027(17)
N11 0.060(3) 0.0346(17) 0.059(2) -0.0050(13) 0.0013(19) 0.0018(15)
C100 0.057(3) 0.054(3) 0.062(3) -0.0057(19) 0.004(2) -0.001(2)
C12 0.059(3) 0.046(2) 0.057(2) -0.0087(17) -0.004(2) 0.008(2)
O12 0.066(2) 0.0432(16) 0.090(2) -0.0104(13) 0.0113(18) 0.0083(14)
C13 0.049(3) 0.037(2) 0.075(3) -0.0005(16) 0.000(2) 0.0066(18)
C131 0.073(4) 0.053(3) 0.097(4) -0.007(2) -0.024(3) 0.010(2)
C132 0.066(3) 0.055(3) 0.111(4) -0.001(2) 0.028(3) 0.006(2)
N14 0.055(3) 0.0379(18) 0.063(2) -0.0068(14) -0.0065(19) 0.0065(14)
C15 0.061(3) 0.036(2) 0.062(3) 0.0001(18) 0.001(2) 0.0010(19)
O15 0.089(2) 0.0476(16) 0.067(2) -0.0125(13) -0.0119(18) 0.0046(15)
O16 0.075(2) 0.0456(17) 0.0638(18) -0.0015(12) -0.0154(16) 0.0106(14)
C17 0.070(4) 0.056(3) 0.066(3) 0.0054(19) -0.020(3) 0.004(2)
C171 0.118(5) 0.053(3) 0.122(5) 0.007(3) -0.035(4) 0.024(3)
C172 0.125(6) 0.143(6) 0.073(4) 0.035(3) -0.002(4) 0.007(5)
C173 0.077(4) 0.076(3) 0.114(4) -0.009(3) -0.014(4) -0.002(3)
C101 0.059(4) 0.096(4) 0.113(4) 0.003(3) -0.006(3) 0.016(3)
C102 0.085(4) 0.074(3) 0.081(3) -0.003(2) 0.011(3) -0.009(3)

loop_
_atom_type_symbol
_atom_type_description
_atom_type_scat_dispersion_real
_atom_type_scat_dispersion_imag
_atom_type_scat_source
C C 0.0033 0.0016 'International Tables Vol C Tables 4.2.6.8 and 6.1.1.4'
H H 0.0000 0.0000 'International Tables Vol C Tables 4.2.6.8 and 6.1.1.4'
N N 0.0061 0.0033 'International Tables Vol C Tables 4.2.6.8 and 6.1.1.4'
O O 0.0106 0.0060 'International Tables Vol C Tables 4.2.6.8 and 6.1.1.4'

loop_
_geom_angle_atom_site_label_1
_geom_angle_atom_site_label_2
_geom_angle_atom_site_label_3
_geom_angle
O2 C2 O1 122.6(6)
O2 C2 C3 126.6(6)
O1 C2 C3 110.7(5)
C2 O1 C1 116.2(5)
C2 C3 C4 113.8(4)
N5 C4 C3 112.3(5)
C6 N5 C4 120.6(4)
O6 C6 N5 121.8(5)
O6 C6 C7 119.0(6)
N5 C6 C7 119.1(4)
N8 C7 C72 107.0(3)
N8 C7 C6 112.9(4)
C72 C7 C6 106.3(4)
N8 C7 C71 112.0(4)
C72 C7 C71 108.7(5)
C6 C7 C71 109.6(4)
C9 N8 C7 124.7(3)
O9 C9 N8 123.0(4)
O9 C9 C10 120.1(4)
N8 C9 C10 116.9(3)
N11 C10 C9 113.7(3)
N11 C10 C100 109.6(3)
C9 C10 C100 111.9(4)
C12 N11 C10 121.9(3)
C102 C100 C101 111.7(4)
C102 C100 C10 111.7(4)
C101 C100 C10 112.0(4)
O12 C12 N11 122.6(4)
O12 C12 C13 120.9(4)
N11 C12 C13 116.3(3)
N14 C13 C132 110.8(3)
N14 C13 C12 110.0(4)
C132 C13 C12 110.3(3)
N14 C13 C131 107.3(3)
C132 C13 C131 111.6(4)
C12 C13 C131 106.8(3)
C15 N14 C13 122.0(3)
O15 C15 N14 124.7(4)
O15 C15 O16 125.0(4)
N14 C15 O16 110.4(3)
C15 O16 C17 120.8(3)
O16 C17 C172 110.9(5)
O16 C17 C173 110.2(4)
C172 C17 C173 111.5(4)
O16 C17 C171 102.0(4)
C172 C17 C171 111.2(4)
C173 C17 C171 110.8(5)

loop_
_geom_bond_atom_site_label_1
_geom_bond_atom_site_label_2
_geom_bond_distance
C2 O2 1.195(6)
C2 O1 1.343(7)
C2 C3 1.499(8)
O1 C1 1.428(8)
C3 C4 1.529(7)
C4 N5 1.450(7)
N5 C6 1.342(7)
C6 O6 1.249(6)
C6 C7 1.535(8)
C7 N8 1.482(6)
C7 C72 1.532(7)
C7 C71 1.531(8)
N8 C9 1.343(5)
C9 O9 1.242(5)
C9 C10 1.532(6)
C10 N11 1.447(5)
C10 C100 1.550(6)
N11 C12 1.345(6)
C100 C102 1.528(7)
C100 C101 1.543(7)
C12 O12 1.236(5)
C12 C13 1.531(6)
C13 N14 1.471(5)
C13 C132 1.530(7)
C13 C131 1.542(7)
N14 C15 1.349(5)
C15 O15 1.218(5)
C15 O16 1.370(5)
O16 C17 1.480(5)
C17 C172 1.522(8)
C17 C173 1.526(8)
C17 C171 1.551(7)
